data_1514851
loop_
_publ_author_name
'Allain, Cl\'emence'
'Beer, Paul D.'
'Faulkner, Stephen'
'Jones, Michael W.'
'Kenwright, Alan M.'
'Kilah, Nathan L.'
'Knighton, Richard C.'
'S\/orensen, Thomas Just'
'Tropiano, Manuel'

_publ_section_title
;
 Lanthanide appended rotaxanes respond to changing chloride concentration
;
_journal_issue 1
_journal_name_full 'Chemical Science'
_journal_page_first 489
_journal_paper_doi 10.1039/c2sc21614k
_journal_volume 4
_journal_year 2013
_chemical_compound_source synthesised
_chemical_formula_moiety 'C74 H78 N3 O2, C32 H37 N5 O9, Cl'
_chemical_formula_sum 'C106 H115 Cl N8 O11'
_chemical_formula_weight 1712.58
_space_group_IT_number 2
_symmetry_cell_setting triclinic
_symmetry_space_group_name_Hall '-P 1'
_symmetry_space_group_name_H-M 'P -1'
_atom_sites_solution_hydrogens difmap
_atom_sites_solution_primary other
_cell_angle_alpha 85.599(6)
_cell_angle_beta 81.344(5)
_cell_angle_gamma 81.232(6)
_cell_formula_units_Z 2
_cell_length_a 13.2580(9)
_cell_length_b 20.3837(18)
_cell_length_c 26.4826(17)
_cell_measurement_reflns_used 9798
_cell_measurement_temperature 100
_cell_measurement_theta_max 26.9166
_cell_measurement_theta_min 1.7551
_cell_volume 6982.0(9)
_computing_cell_refinement 'CrystalClear (Rigaku, 1997--2002)'
_computing_data_collection 'CrystalClear (Rigaku, 1997--2002)'
_computing_data_reduction 'CrystalClear (Rigaku, 1997--2002)'
_computing_publication_material 'CRYSTALS (Betteridge et al., 2003)'
_computing_structure_refinement 'CRYSTALS (Betteridge et al., 2003)'
_computing_structure_solution 'Superflip (Palatinus & Chapuis, 2007)'
_diffrn_ambient_temperature 100
_diffrn_measured_fraction_theta_full 0.797
_diffrn_measured_fraction_theta_max 0.751
_diffrn_measurement_device Serial
_diffrn_measurement_device_type synchrotron
_diffrn_measurement_method \w/2\q
_diffrn_radiation_monochromator graphite
_diffrn_radiation_type synchrotron
_diffrn_radiation_wavelength 0.68890
_diffrn_reflns_av_R_equivalents 0.140
_diffrn_reflns_limit_h_max 17
_diffrn_reflns_limit_h_min -16
_diffrn_reflns_limit_k_max 24
_diffrn_reflns_limit_k_min -25
_diffrn_reflns_limit_l_max 32
_diffrn_reflns_limit_l_min 0
_diffrn_reflns_number 49935
_diffrn_reflns_theta_full 25.032
_diffrn_reflns_theta_max 26.917
_diffrn_reflns_theta_min 1.755
_diffrn_standards_decay_% 0
_diffrn_standards_interval_count 0
_diffrn_standards_interval_time 0
_diffrn_standards_number 0
_exptl_absorpt_coefficient_mu 0.071
_exptl_absorpt_correction_T_max 1.0000
_exptl_absorpt_correction_T_min 0.31439
_exptl_absorpt_correction_type multi-scan
_exptl_crystal_colour yellow
_exptl_crystal_density_diffrn 0.815
_exptl_crystal_density_method 'not measured'
_exptl_crystal_description needle
_exptl_crystal_F_000 1824
_exptl_crystal_size_max 0.1
_exptl_crystal_size_mid 0.05
_exptl_crystal_size_min 0.04
_platon_squeeze_details
;
;
_refine_diff_density_max 0.63
_refine_diff_density_min -0.39
_refine_ls_extinction_method None
_refine_ls_goodness_of_fit_ref 1.1600
_refine_ls_hydrogen_treatment constr
_refine_ls_matrix_type full
_refine_ls_number_parameters 1150
_refine_ls_number_reflns 12858
_refine_ls_number_restraints 1441
_refine_ls_R_factor_all 0.1601
_refine_ls_R_factor_gt 0.1334
_refine_ls_shift/su_max 0.0003462
_refine_ls_shift/su_mean 0.0000372
_refine_ls_structure_factor_coef Fsqd
_refine_ls_weighting_details
;
Method= Modified Sheldrick
w=1/[\s^2^(F^2^) + ( 0.20P)^2^ + 0.00P]
,where P=(max(Fo^2^,0) + 2Fc^2^)/3
;
_refine_ls_weighting_scheme calc
_refine_ls_wR_factor_all 0.3902
_refine_ls_wR_factor_gt 0.3575
_refine_ls_wR_factor_ref 0.3902
_reflns_limit_h_max 17
_reflns_limit_h_min -16
_reflns_limit_k_max 24
_reflns_limit_k_min -25
_reflns_limit_l_max 32
_reflns_limit_l_min 0
_reflns_number_gt 7598
_reflns_number_total 25858
_reflns_threshold_expression I>2.0\s(I)
_oxford_diffrn_Wilson_B_factor 4.99
_oxford_diffrn_Wilson_scale 0.04
_oxford_refine_ls_r_factor_ref 0.1601
_oxford_refine_ls_scale 8.0(6)
_oxford_reflns_number_all 12858
_oxford_reflns_threshold_expression_ref I>-3.0\s(I)
_cod_data_source_file c2sc21614k.txt
_cod_data_source_block 4.Cl
_cod_depositor_comments
;
The following automatic conversions were performed:

'_atom_sites_solution_primary' value 'Other' changed to 'other'
according to
/usr/data/users/saulius/automatic-downloads/retrospective/RSC/lib/dictionaries/cif_core.dic
dictionary named 'cif_core.dic' version 2.4.2 from 2011-04-26.

Automatic conversion script
Id: cif_fix_values 2281 2013-09-26 08:29:07Z andrius 
;
_cod_original_sg_symbol_H-M 'P -1 '
_cod_original_formula_sum 'C106 H115 Cl1 N8 O11'
_cod_database_code 1514851

loop_
_symmetry_equiv_pos_as_xyz
x,y,z
-x,-y,-z

loop_
_atom_site_label
_atom_site_type_symbol
_atom_site_fract_x
_atom_site_fract_y
_atom_site_fract_z
_atom_site_U_iso_or_equiv
_atom_site_occupancy
_atom_site_adp_type
_atom_site_refinement_flags_posn
_atom_site_refinement_flags_adp
_atom_site_disorder_group
C1 C 0.1775(11) 0.7549(10) 0.5609(7) 0.2669 1.0000 Uani D U .
C2 C 0.2902(16) 0.8231(9) 0.5914(7) 0.2686 1.0000 Uani . U .
C3 C 0.3366(17) 0.7926(9) 0.5012(6) 0.2817 1.0000 Uani . U .
C4 C 0.2938(8) 0.7636(7) 0.5581(4) 0.1903 1.0000 Uani D U .
C5 C 0.3670(5) 0.7008(4) 0.5718(3) 0.1429 1.0000 Uani D U .
C6 C 0.4361(6) 0.7008(4) 0.6074(3) 0.1459 1.0000 Uani D U .
C7 C 0.5047(5) 0.6427(4) 0.6180(2) 0.1281 1.0000 Uani D U .
C8 C 0.5063(4) 0.5849(4) 0.5936(2) 0.1161 1.0000 Uani D U .
C9 C 0.4364(5) 0.5841(4) 0.5588(2) 0.1231 1.0000 Uani D U .
C10 C 0.3685(5) 0.6417(4) 0.5482(2) 0.1282 1.0000 Uani D U .
C11 C 0.9598(6) 0.5272(6) 0.4029(3) 0.1512 1.0000 Uani . U .
C12 C 1.0088(5) 0.4106(6) 0.4406(3) 0.1497 1.0000 Uani . U .
C13 C 0.8688(6) 0.4326(5) 0.3825(2) 0.1348 1.0000 Uani . U .
C14 C 0.9194(5) 0.4628(4) 0.4243(2) 0.1264 1.0000 Uani . U .
C15 C 0.8324(4) 0.4781(3) 0.4718(2) 0.1102 1.0000 Uani D U .
C16 C 0.8348(4) 0.4434(3) 0.5191(2) 0.1139 1.0000 Uani D U .
C17 C 0.7562(4) 0.4572(3) 0.5605(2) 0.1173 1.0000 Uani D U .
C18 C 0.6715(4) 0.5071(3) 0.5550(2) 0.1054 1.0000 Uani D U .
C19 C 0.6689(4) 0.5419(3) 0.5081(2) 0.1117 1.0000 Uani D U .
C20 C 0.7481(4) 0.5281(3) 0.4666(2) 0.1189 1.0000 Uani D U .
C21 C 0.3955(5) 0.3561(4) 0.6310(3) 0.1420 1.0000 Uani D U .
C22 C 0.3664(5) 0.4149(4) 0.6566(2) 0.1284 1.0000 Uani D U .
C23 C 0.4263(4) 0.4668(4) 0.6464(2) 0.1162 1.0000 Uani D U .
C24 C 0.5185(4) 0.4597(4) 0.6111(2) 0.1156 1.0000 Uani D U .
C25 C 0.5459(5) 0.4005(4) 0.5854(2) 0.1340 1.0000 Uani D U .
C26 C 0.4848(5) 0.3496(4) 0.5950(2) 0.1411 1.0000 Uani D U .
C27 C 0.5840(5) 0.5194(4) 0.6020(2) 0.1112 1.0000 Uani . U .
C28 C 0.6413(4) 0.5250(3) 0.6501(2) 0.1036 1.0000 Uani D U .
C29 C 0.7180(4) 0.5672(3) 0.6447(2) 0.1092 1.0000 Uani D U .
C30 C 0.7725(4) 0.5746(3) 0.68464(19) 0.1037 1.0000 Uani D U .
C31 C 0.7507(4) 0.5398(3) 0.73124(19) 0.0955 1.0000 Uani D U .
C32 C 0.6749(4) 0.4979(3) 0.7371(2) 0.1034 1.0000 Uani D U .
C33 C 0.6203(4) 0.4904(3) 0.6965(2) 0.1061 1.0000 Uani D U .
N34 N 0.8019(3) 0.5440(3) 0.77478(18) 0.0976 1.0000 Uani . U .
C35 C 0.8838(4) 0.5790(4) 0.7768(2) 0.1049 1.0000 Uani D U .
O36 O 0.9196(4) 0.6137(3) 0.74186(18) 0.1349 1.0000 Uani . U .
C37 C 0.9352(4) 0.5642(3) 0.82411(19) 0.0996 1.0000 Uani D U .
C38 C 1.0008(4) 0.6085(3) 0.8328(2) 0.0966 1.0000 Uani D U .
N39 N 1.0539(3) 0.5978(3) 0.87375(18) 0.0958 1.0000 Uani D U .
C40 C 1.1231(5) 0.6462(4) 0.8820(3) 0.1063 1.0000 Uani . U .
C41 C 1.0436(4) 0.5446(3) 0.9077(2) 0.0986 1.0000 Uani D U .
C42 C 0.9790(4) 0.4985(3) 0.90097(19) 0.0945 1.0000 Uani D U .
C43 C 0.9244(4) 0.5091(3) 0.8583(2) 0.0959 1.0000 Uani D U .
C44 C 0.6845(10) 0.0023(8) 0.8510(6) 0.2449 1.0000 Uani . U .
C45 C 0.5072(9) 0.0498(7) 0.8960(6) 0.2109 1.0000 Uani . U .
C46 C 0.5907(9) -0.0619(6) 0.9319(6) 0.2166 1.0000 Uani . U .
C47 C 0.6136(6) 0.0084(6) 0.9037(6) 0.1950 1.0000 Uani . U .
C48 C 0.6629(5) 0.0466(4) 0.9424(4) 0.1636 1.0000 Uani D U .
C49 C 0.6811(5) 0.0212(4) 0.9914(4) 0.1609 1.0000 Uani D U .
C50 C 0.7220(5) 0.0586(3) 1.0242(3) 0.1414 1.0000 Uani D U .
C51 C 0.7476(5) 0.1212(3) 1.0073(3) 0.1259 1.0000 Uani D U .
C52 C 0.7327(5) 0.1454(4) 0.9577(3) 0.1497 1.0000 Uani D U .
C53 C 0.6887(6) 0.1094(4) 0.9254(3) 0.1661 1.0000 Uani D U .
C54 C 0.3638(9) 0.2617(12) 1.2124(6) 0.2979 1.0000 Uani . U .
C55 C 0.4836(10) 0.3379(8) 1.2272(4) 0.2110 1.0000 Uani . U .
C56 C 0.5044(12) 0.2247(9) 1.2700(4) 0.2269 1.0000 Uani . U .
C57 C 0.4764(8) 0.2633(5) 1.2199(3) 0.1872 1.0000 Uani . U .
C58 C 0.5528(6) 0.2339(4) 1.1748(2) 0.1512 1.0000 Uani D U .
C59 C 0.5300(5) 0.1923(4) 1.1400(3) 0.1681 1.0000 Uani D U .
C60 C 0.6035(5) 0.1677(4) 1.0996(3) 0.1405 1.0000 Uani D U .
C61 C 0.7026(5) 0.1834(3) 1.0936(2) 0.1099 1.0000 Uani D U .
C62 C 0.7253(5) 0.2256(3) 1.1281(3) 0.1340 1.0000 Uani D U .
C63 C 0.6516(6) 0.2498(4) 1.1681(2) 0.1385 1.0000 Uani D U .
C64 C 1.0489(7) 0.0243(4) 1.0970(5) 0.1998 1.0000 Uani D U .
C65 C 1.0463(6) 0.0433(4) 1.0454(4) 0.1813 1.0000 Uani D U .
C66 C 0.9627(5) 0.0872(3) 1.0301(3) 0.1500 1.0000 Uani D U .
C67 C 0.8818(5) 0.1138(3) 1.0667(3) 0.1294 1.0000 Uani D U .
C68 C 0.8855(6) 0.0958(4) 1.1189(4) 0.1600 1.0000 Uani D U .
C69 C 0.9683(7) 0.0505(4) 1.1339(4) 0.2086 1.0000 Uani D U .
C70 C 0.7893(5) 0.1609(4) 1.0472(3) 0.1142 1.0000 Uani . U .
C71 C 0.8236(4) 0.2279(3) 1.0199(2) 0.1037 1.0000 Uani D U .
C72 C 0.7464(5) 0.2770(3) 1.0054(2) 0.1117 1.0000 Uani D U .
C73 C 0.7696(4) 0.3360(3) 0.9797(2) 0.1047 1.0000 Uani D U .
C74 C 0.8721(4) 0.3484(3) 0.9692(2) 0.0940 1.0000 Uani D U .
C75 C 0.9490(4) 0.3004(3) 0.9847(2) 0.1025 1.0000 Uani D U .
C76 C 0.9254(4) 0.2403(3) 1.0097(2) 0.1038 1.0000 Uani D U .
N77 N 0.8893(4) 0.4093(3) 0.94071(19) 0.0984 1.0000 Uani . U .
C78 C 0.9726(5) 0.4415(4) 0.9389(3) 0.0966 1.0000 Uani . U .
O79 O 1.0396(4) 0.4262(2) 0.96819(19) 0.1123 1.0000 Uani . U .
N80 N 0.226(2) 0.1556(16) 0.9381(6) 0.3491 0.5490 Uani D U 1
N81 N 0.222(2) 0.2134(16) 0.9317(6) 0.2879 0.5490 Uani D U 1
N82 N 0.220(2) 0.2711(16) 0.9266(6) 0.2213 0.5490 Uani D U 1
C83 C 0.3039(7) 0.3065(6) 0.9124(3) 0.1624 1.0000 Uani . U .
C84 C 0.3985(8) 0.2758(6) 0.8903(3) 0.1731 1.0000 Uani . U .
C85 C 0.4846(7) 0.3086(6) 0.8749(3) 0.1474 1.0000 Uani . U .
C86 C 0.4719(6) 0.3763(5) 0.8823(2) 0.1239 1.0000 Uani . U .
C87 C 0.3801(6) 0.4111(5) 0.9046(2) 0.1228 1.0000 Uani . U .
C88 C 0.2950(6) 0.3772(5) 0.9193(2) 0.1481 1.0000 Uani . U .
C89 C 0.3637(6) 0.4848(5) 0.9136(2) 0.1278 1.0000 Uani . U .
O90 O 0.2779(4) 0.5135(3) 0.93022(19) 0.1421 1.0000 Uani . U .
N91 N 0.4511(5) 0.5151(4) 0.9067(3) 0.1357 1.0000 Uani . U .
C92 C 0.4467(7) 0.5879(5) 0.9205(4) 0.1492 1.0000 Uani . U .
C93 C 0.4773(8) 0.5928(7) 0.9740(4) 0.1743 1.0000 Uani . U .
O94 O 0.5798(5) 0.5742(4) 0.9730(2) 0.1879 1.0000 Uani D U .
C95 C 0.6485(6) 0.6196(5) 0.9580(3) 0.1853 1.0000 Uani D U .
C96 C 0.6178(7) 0.6841(6) 0.9411(3) 0.2205 1.0000 Uani D U .
C97 C 0.6935(7) 0.7268(5) 0.9275(3) 0.2187 1.0000 Uani D U .
C98 C 0.7941(7) 0.7030(5) 0.9325(3) 0.1895 1.0000 Uani D U .
C99 C 0.8209(7) 0.6390(5) 0.9498(3) 0.1774 1.0000 Uani D U .
C100 C 0.7480(7) 0.5978(4) 0.9631(3) 0.1670 1.0000 Uani D U .
O101 O 0.8791(4) 0.7364(4) 0.9235(2) 0.1814 1.0000 Uani D U .
C102 C 0.8632(8) 0.8022(4) 0.9058(4) 0.2009 1.0000 Uani D U .
C103 C 0.8701(7) 0.8143(6) 0.8494(4) 0.2211 1.0000 Uani D U .
O104 O 0.9601(6) 0.7846(4) 0.8204(3) 0.1975 1.0000 Uani D U .
C105 C 0.9744(8) 0.8004(6) 0.7695(4) 0.2286 1.0000 Uani D U .
C106 C 1.0800(9) 0.7802(5) 0.7423(4) 0.2259 1.0000 Uani D U .
O107 O 1.1227(6) 0.7155(3) 0.7515(2) 0.1799 1.0000 Uani D U .
C108 C 1.2010(8) 0.6891(4) 0.7167(3) 0.1933 1.0000 Uani D U .
C109 C 1.2483(9) 0.6189(4) 0.7267(2) 0.1745 1.0000 Uani D U .
O110 O 1.2698(5) 0.6013(3) 0.77597(17) 0.1583 1.0000 Uani D U .
C111 C 1.3274(5) 0.5391(4) 0.7855(3) 0.1638 1.0000 Uani D U .
C112 C 1.2682(6) 0.4812(4) 0.7968(3) 0.1569 1.0000 Uani D U .
O113 O 1.2033(4) 0.4730(3) 0.76051(16) 0.1484 1.0000 Uani D U .
C114 C 1.1269(5) 0.4326(4) 0.7728(3) 0.1437 1.0000 Uani D U .
C115 C 1.0526(6) 0.4406(4) 0.7399(2) 0.1397 1.0000 Uani D U .
C116 C 0.9707(6) 0.4028(4) 0.7498(3) 0.1518 1.0000 Uani D U .
C117 C 0.9618(6) 0.3577(4) 0.7920(3) 0.1643 1.0000 Uani D U .
C118 C 1.0376(7) 0.3500(4) 0.8246(3) 0.1656 1.0000 Uani D U .
C119 C 1.1198(6) 0.3876(4) 0.8149(3) 0.1527 1.0000 Uani D U .
O120 O 0.8740(6) 0.3243(4) 0.7965(4) 0.1905 1.0000 Uani D U .
C121 C 0.8603(8) 0.2835(7) 0.8346(5) 0.1931 1.0000 Uani D U .
C122 C 0.7699(7) 0.2500(6) 0.8268(5) 0.1790 1.0000 Uani D U .
N123 N 0.6712(5) 0.2916(4) 0.8469(3) 0.1498 1.0000 Uani . U .
C124 C 0.5802(7) 0.2651(6) 0.8511(3) 0.1418 1.0000 Uani . U .
O125 O 0.5828(6) 0.2043(4) 0.8430(2) 0.1976 1.0000 Uani . U .
Cl126 Cl 0.69499(12) 0.45336(11) 0.87377(6) 0.1149 1.0000 Uani . . .
H11 H 0.1745 0.7081 0.5694 0.3872 1.0000 Uiso R . .
H12 H 0.1339 0.7808 0.5867 0.3870 1.0000 Uiso R . .
H13 H 0.1523 0.7669 0.5286 0.3870 1.0000 Uiso R . .
H21 H 0.3536 0.8484 0.5759 0.3841 1.0000 Uiso R . .
H22 H 0.2950 0.8053 0.6301 0.3842 1.0000 Uiso R . .
H23 H 0.2178 0.8533 0.5884 0.3840 1.0000 Uiso R . .
H61 H 0.4348 0.7388 0.6252 0.1712 1.0000 Uiso R . .
H71 H 0.5508 0.6446 0.6412 0.1528 1.0000 Uiso R . .
H91 H 0.4348 0.5460 0.5426 0.1454 1.0000 Uiso R . .
H101 H 0.3225 0.6403 0.5248 0.1552 1.0000 Uiso R . .
H111 H 0.9029 0.5575 0.3917 0.2171 1.0000 Uiso R . .
H112 H 0.9858 0.5463 0.4302 0.2170 1.0000 Uiso R . .
H113 H 1.0137 0.5162 0.3748 0.2171 1.0000 Uiso R . .
H121 H 0.9890 0.3662 0.4460 0.2193 1.0000 Uiso R . .
H122 H 1.0262 0.4235 0.4719 0.2188 1.0000 Uiso R . .
H123 H 1.0655 0.4119 0.4134 0.2193 1.0000 Uiso R . .
H131 H 0.8369 0.3941 0.3967 0.1887 1.0000 Uiso R . .
H132 H 0.9222 0.4197 0.3550 0.1892 1.0000 Uiso R . .
H133 H 0.8191 0.4676 0.3701 0.1888 1.0000 Uiso R . .
H161 H 0.8899 0.4100 0.5225 0.1363 1.0000 Uiso R . .
H171 H 0.7607 0.4347 0.5924 0.1384 1.0000 Uiso R . .
H191 H 0.6135 0.5758 0.5038 0.1294 1.0000 Uiso R . .
H201 H 0.7424 0.5527 0.4345 0.1372 1.0000 Uiso R . .
H211 H 0.3567 0.3210 0.6375 0.1605 1.0000 Uiso R . .
H221 H 0.3073 0.4179 0.6806 0.1454 1.0000 Uiso R . .
H231 H 0.4050 0.5082 0.6623 0.1455 1.0000 Uiso R . .
H251 H 0.6069 0.3957 0.5621 0.1592 1.0000 Uiso R . .
H261 H 0.5042 0.3095 0.5768 0.1656 1.0000 Uiso R . .
H291 H 0.7323 0.5924 0.6136 0.1282 1.0000 Uiso R . .
H301 H 0.8228 0.6030 0.6803 0.1152 1.0000 Uiso R . .
H321 H 0.6583 0.4766 0.7681 0.1193 1.0000 Uiso R . .
H331 H 0.5715 0.4605 0.7006 0.1139 1.0000 Uiso R . .
H381 H 1.0095 0.6448 0.8104 0.1209 1.0000 Uiso R . .
H401 H 1.1814 0.6264 0.8978 0.1498 1.0000 Uiso R . .
H402 H 1.0856 0.6809 0.9027 0.1506 1.0000 Uiso R . .
H403 H 1.1481 0.6681 0.8498 0.1503 1.0000 Uiso R . .
H411 H 1.0799 0.5406 0.9367 0.1122 1.0000 Uiso R . .
H431 H 0.8817 0.4790 0.8537 0.1146 1.0000 Uiso R . .
H451 H 0.4545 0.0404 0.9256 0.2990 1.0000 Uiso R . .
H453 H 0.5150 0.0979 0.8930 0.2989 1.0000 Uiso R . .
H452 H 0.4892 0.0354 0.8637 0.2991 1.0000 Uiso R . .
H461 H 0.5253 -0.0555 0.9541 0.3109 1.0000 Uiso R . .
H463 H 0.6439 -0.0806 0.9519 0.3111 1.0000 Uiso R . .
H462 H 0.5875 -0.0921 0.9064 0.3112 1.0000 Uiso R . .
H491 H 0.6677 -0.0210 1.0033 0.1832 1.0000 Uiso R . .
H501 H 0.7319 0.0428 1.0577 0.1640 1.0000 Uiso R . .
H521 H 0.7512 0.1877 0.9454 0.1831 1.0000 Uiso R . .
H531 H 0.6781 0.1270 0.8928 0.2011 1.0000 Uiso R . .
H552 H 0.5557 0.3425 1.2191 0.2981 1.0000 Uiso R . .
H551 H 0.4593 0.3464 1.2625 0.2982 1.0000 Uiso R . .
H553 H 0.4439 0.3681 1.2054 0.2982 1.0000 Uiso R . .
H562 H 0.5789 0.2192 1.2687 0.3311 1.0000 Uiso R . .
H561 H 0.4731 0.2482 1.3000 0.3313 1.0000 Uiso R . .
H563 H 0.4823 0.1805 1.2717 0.3310 1.0000 Uiso R . .
H591 H 0.4631 0.1803 1.1443 0.1875 1.0000 Uiso R . .
H601 H 0.5851 0.1407 1.0761 0.1671 1.0000 Uiso R . .
H621 H 0.7917 0.2380 1.1233 0.1458 1.0000 Uiso R . .
H631 H 0.6684 0.2752 1.1927 0.1552 1.0000 Uiso R . .
H641 H 1.1019 -0.0064 1.1071 0.2283 1.0000 Uiso R . .
H651 H 1.1009 0.0267 1.0209 0.2101 1.0000 Uiso R . .
H661 H 0.9618 0.1003 0.9961 0.1714 1.0000 Uiso R . .
H681 H 0.8337 0.1144 1.1434 0.1909 1.0000 Uiso R . .
H691 H 0.9686 0.0370 1.1685 0.2374 1.0000 Uiso R . .
H721 H 0.6785 0.2691 1.0118 0.1294 1.0000 Uiso R . .
H731 H 0.7162 0.3694 0.9709 0.1229 1.0000 Uiso R . .
H751 H 1.0163 0.3100 0.9788 0.1164 1.0000 Uiso R . .
H761 H 0.9775 0.2068 1.0188 0.1182 1.0000 Uiso R . .
H841 H 0.4044 0.2298 0.8862 0.1972 1.0000 Uiso R . .
H861 H 0.5286 0.3981 0.8706 0.1407 1.0000 Uiso R . .
H881 H 0.2306 0.4006 0.9336 0.1662 1.0000 Uiso R . .
H922 H 0.4897 0.6116 0.8954 0.1757 1.0000 Uiso R . .
H921 H 0.3754 0.6086 0.9210 0.1751 1.0000 Uiso R . .
H931 H 0.4658 0.6387 0.9853 0.1955 1.0000 Uiso R . .
H932 H 0.4396 0.5624 0.9981 0.1966 1.0000 Uiso R . .
H961 H 0.5486 0.6978 0.9369 0.2687 1.0000 Uiso R . .
H971 H 0.6748 0.7706 0.9147 0.2931 1.0000 Uiso R . .
H991 H 0.8903 0.6247 0.9520 0.2054 1.0000 Uiso R . .
H1001 H 0.7657 0.5546 0.9763 0.1944 1.0000 Uiso R . .
H1022 H 0.9215 0.8233 0.9108 0.2304 1.0000 Uiso R . .
H1021 H 0.7992 0.8231 0.9251 0.2298 1.0000 Uiso R . .
H1062 H 1.1100 0.8064 0.7648 0.2631 1.0000 Uiso R . .
H1061 H 1.0939 0.7970 0.7064 0.2630 1.0000 Uiso R . .
H1081 H 1.2534 0.7141 0.7240 0.2226 1.0000 Uiso R . .
H1082 H 1.1855 0.6987 0.6813 0.2224 1.0000 Uiso R . .
H1092 H 1.3098 0.6065 0.7032 0.2032 1.0000 Uiso R . .
H1091 H 1.1935 0.5954 0.7201 0.2031 1.0000 Uiso R . .
H1111 H 1.3712 0.5409 0.8111 0.1728 1.0000 Uiso R . .
H1112 H 1.3686 0.5289 0.7524 0.1737 1.0000 Uiso R . .
H1121 H 1.2263 0.4873 0.8304 0.1764 1.0000 Uiso R . .
H1122 H 1.3157 0.4393 0.7993 0.1767 1.0000 Uiso R . .
H1151 H 1.0557 0.4726 0.7119 0.1632 1.0000 Uiso R . .
H1161 H 0.9216 0.4074 0.7264 0.1695 1.0000 Uiso R . .
H1181 H 1.0337 0.3193 0.8520 0.1941 1.0000 Uiso R . .
H1191 H 1.1701 0.3823 0.8364 0.1774 1.0000 Uiso R . .
H1221 H 0.7705 0.2060 0.8421 0.2082 1.0000 Uiso R . .
H1222 H 0.7737 0.2497 0.7899 0.2082 1.0000 Uiso R . .
H1211 H 0.8473 0.3023 0.8671 0.2179 1.0000 Uiso R . .
H1212 H 0.9192 0.2504 0.8335 0.2179 1.0000 Uiso R . .
H541 H 0.3512 0.2875 1.1820 0.3553 1.0000 Uiso R . .
H542 H 0.3184 0.2802 1.2406 0.3553 1.0000 Uiso R . .
H543 H 0.3525 0.2174 1.2093 0.3553 1.0000 Uiso R . .
H771 H 0.8356 0.4312 0.9214 0.1145 1.0000 Uiso R . .
H341 H 0.7758 0.5208 0.8069 0.1020 1.0000 Uiso R . .
H911 H 0.5162 0.4898 0.8926 0.1609 1.0000 Uiso R . .
H1231 H 0.6731 0.3359 0.8590 0.1791 1.0000 Uiso R . .
N180 N 0.250(2) 0.1744(12) 0.9650(6) 0.2274 0.4510 Uani D U 2
N181 N 0.233(2) 0.2282(12) 0.9464(6) 0.2285 0.4510 Uani D U 2
N182 N 0.213(2) 0.2827(12) 0.9298(6) 0.1671 0.4510 Uani D U 2
H31 H 0.4076 0.7970 0.4978 0.3144 1.0000 Uiso R . .
H32 H 0.2974 0.8351 0.4963 0.3144 1.0000 Uiso R . .
H33 H 0.3260 0.7642 0.4763 0.3144 1.0000 Uiso R . .
H441 H 0.6949 0.0456 0.8373 0.2623 1.0000 Uiso R . .
H442 H 0.7491 -0.0231 0.8555 0.2623 1.0000 Uiso R . .
H443 H 0.6523 -0.0187 0.8283 0.2623 1.0000 Uiso R . .
H1051 H 0.9663 0.8476 0.7679 0.3540 1.0000 Uiso R . .
H1052 H 0.9239 0.7862 0.7526 0.3540 1.0000 Uiso R . .
H1031 H 0.8676 0.8610 0.8431 0.2824 1.0000 Uiso R . .
H1032 H 0.8122 0.8005 0.8383 0.2824 1.0000 Uiso R . .

loop_
_atom_site_aniso_label
_atom_site_aniso_U_11
_atom_site_aniso_U_22
_atom_site_aniso_U_33
_atom_site_aniso_U_23
_atom_site_aniso_U_13
_atom_site_aniso_U_12
C1 0.145(7) 0.38(2) 0.266(15) -0.064(13) -0.073(9) 0.054(8)
C2 0.298(17) 0.277(11) 0.227(11) -0.090(11) -0.069(13) 0.041(12)
C3 0.334(18) 0.290(16) 0.176(8) 0.010(7) -0.001(11) 0.051(14)
C4 0.176(7) 0.254(8) 0.144(6) -0.031(6) -0.054(7) 0.002(7)
C5 0.095(5) 0.241(6) 0.099(5) -0.042(4) -0.019(4) -0.024(5)
C6 0.117(7) 0.227(6) 0.105(5) -0.048(5) -0.031(4) -0.028(5)
C7 0.093(5) 0.221(6) 0.082(5) -0.042(4) -0.018(4) -0.040(4)
C8 0.057(4) 0.232(5) 0.068(4) -0.051(3) -0.007(3) -0.029(3)
C9 0.069(5) 0.239(6) 0.071(4) -0.045(4) -0.018(3) -0.027(4)
C10 0.067(5) 0.245(7) 0.081(4) -0.037(4) -0.017(4) -0.027(4)
C11 0.091(6) 0.301(7) 0.077(4) -0.038(5) 0.010(4) -0.086(5)
C12 0.053(4) 0.304(8) 0.096(5) -0.062(5) 0.001(3) -0.025(4)
C13 0.077(5) 0.274(9) 0.063(4) -0.059(4) 0.004(3) -0.045(5)
C14 0.062(4) 0.264(7) 0.064(3) -0.046(4) 0.001(2) -0.047(3)
C15 0.051(3) 0.231(7) 0.062(2) -0.044(3) -0.004(2) -0.047(3)
C16 0.054(4) 0.241(7) 0.059(3) -0.045(3) -0.013(2) -0.035(4)
C17 0.059(4) 0.241(7) 0.061(3) -0.041(4) -0.012(2) -0.028(3)
C18 0.056(3) 0.211(6) 0.062(2) -0.045(3) -0.009(2) -0.040(3)
C19 0.062(4) 0.220(7) 0.065(3) -0.040(3) -0.010(2) -0.038(4)
C20 0.054(4) 0.251(8) 0.063(3) -0.033(4) -0.013(2) -0.041(3)
C21 0.084(5) 0.236(7) 0.122(6) -0.056(5) 0.000(4) -0.065(5)
C22 0.071(5) 0.246(7) 0.085(5) -0.054(4) -0.009(3) -0.055(4)
C23 0.062(4) 0.230(6) 0.068(4) -0.054(4) -0.005(3) -0.042(4)
C24 0.063(4) 0.233(5) 0.065(4) -0.052(3) -0.006(2) -0.045(3)
C25 0.072(5) 0.242(7) 0.098(5) -0.069(5) 0.007(4) -0.047(4)
C26 0.087(5) 0.231(7) 0.116(6) -0.062(5) 0.000(4) -0.046(5)
C27 0.058(3) 0.224(4) 0.062(2) -0.041(3) -0.0073(18) -0.038(2)
C28 0.054(4) 0.205(6) 0.061(2) -0.054(3) 0.000(2) -0.032(3)
C29 0.053(4) 0.220(7) 0.065(3) -0.035(3) -0.008(3) -0.039(4)
C30 0.051(4) 0.210(7) 0.060(3) -0.038(3) -0.002(3) -0.040(4)
C31 0.047(4) 0.188(6) 0.060(2) -0.041(3) -0.007(2) -0.029(3)
C32 0.062(4) 0.187(6) 0.074(3) -0.031(3) -0.018(3) -0.038(3)
C33 0.050(4) 0.211(7) 0.068(3) -0.044(3) -0.008(3) -0.037(4)
N34 0.057(3) 0.182(5) 0.065(3) -0.037(3) -0.016(2) -0.030(3)
C35 0.063(4) 0.202(7) 0.062(3) -0.031(3) -0.013(3) -0.043(3)
O36 0.096(4) 0.259(6) 0.073(3) -0.011(3) -0.025(3) -0.085(4)
C37 0.057(4) 0.191(6) 0.062(3) -0.039(3) -0.012(3) -0.037(4)
C38 0.071(4) 0.157(5) 0.072(3) -0.040(3) -0.019(3) -0.025(3)
N39 0.065(3) 0.155(4) 0.079(3) -0.047(2) -0.021(2) -0.023(3)
C40 0.070(4) 0.167(6) 0.097(4) -0.045(4) -0.024(4) -0.031(4)
C41 0.059(4) 0.174(5) 0.076(4) -0.035(3) -0.025(3) -0.029(4)
C42 0.053(4) 0.181(5) 0.060(3) -0.038(2) -0.008(2) -0.033(3)
C43 0.050(4) 0.178(5) 0.072(3) -0.042(3) -0.015(3) -0.029(4)
C44 0.165(8) 0.303(13) 0.304(10) -0.206(10) -0.034(8) -0.057(9)
C45 0.135(7) 0.244(9) 0.283(14) -0.120(9) -0.085(7) -0.016(7)
C46 0.132(8) 0.190(7) 0.369(13) -0.149(7) -0.089(8) -0.031(6)
C47 0.112(6) 0.218(7) 0.286(8) -0.140(6) -0.059(5) -0.027(5)
C48 0.103(6) 0.170(6) 0.241(7) -0.105(5) -0.045(6) -0.026(5)
C49 0.097(6) 0.148(6) 0.261(8) -0.080(5) -0.054(7) -0.028(5)
C50 0.090(5) 0.126(5) 0.221(7) -0.073(4) -0.034(5) -0.014(4)
C51 0.074(5) 0.145(5) 0.173(5) -0.068(4) -0.023(4) -0.027(4)
C52 0.119(7) 0.188(7) 0.168(6) -0.067(4) -0.033(6) -0.062(6)
C53 0.141(8) 0.190(7) 0.195(7) -0.087(5) -0.053(7) -0.044(6)
C54 0.114(5) 0.62(3) 0.187(10) -0.206(14) 0.024(6) -0.095(11)
C55 0.169(10) 0.315(9) 0.146(8) -0.096(7) 0.007(8) -0.012(8)
C56 0.221(12) 0.368(13) 0.111(5) -0.035(7) 0.020(7) -0.136(11)
C57 0.124(5) 0.343(10) 0.114(5) -0.089(5) -0.004(4) -0.070(8)
C58 0.097(4) 0.270(9) 0.102(4) -0.058(5) -0.025(4) -0.042(5)
C59 0.081(5) 0.290(11) 0.154(7) -0.094(6) -0.011(4) -0.056(6)
C60 0.078(4) 0.216(8) 0.145(6) -0.066(5) -0.016(4) -0.044(5)
C61 0.077(3) 0.147(6) 0.119(4) -0.030(3) -0.029(3) -0.032(3)
C62 0.103(5) 0.195(8) 0.122(6) -0.051(4) -0.016(4) -0.058(5)
C63 0.116(5) 0.216(8) 0.101(5) -0.047(5) -0.019(4) -0.058(5)
C64 0.107(7) 0.169(9) 0.343(12) -0.047(9) -0.104(8) 0.003(6)
C65 0.096(6) 0.153(8) 0.314(10) -0.096(8) -0.069(7) 0.002(4)
C66 0.091(5) 0.137(6) 0.239(7) -0.087(5) -0.047(5) -0.007(4)
C67 0.077(4) 0.125(5) 0.203(5) -0.045(4) -0.042(4) -0.025(3)
C68 0.094(6) 0.186(8) 0.215(6) -0.026(6) -0.065(5) -0.015(4)
C69 0.139(9) 0.216(11) 0.281(9) -0.009(9) -0.095(7) 0.008(7)
C70 0.070(3) 0.131(4) 0.154(4) -0.050(3) -0.025(2) -0.023(2)
C71 0.066(3) 0.141(4) 0.114(5) -0.047(3) -0.018(3) -0.022(2)
C72 0.061(3) 0.149(5) 0.131(6) -0.038(4) -0.011(4) -0.019(3)
C73 0.056(3) 0.155(5) 0.106(5) -0.035(3) -0.010(3) -0.014(3)
C74 0.058(3) 0.139(4) 0.094(4) -0.051(3) -0.015(3) -0.016(2)
C75 0.061(3) 0.146(5) 0.108(5) -0.042(3) -0.017(3) -0.016(3)
C76 0.061(3) 0.132(4) 0.126(5) -0.053(3) -0.018(4) -0.014(3)
N77 0.058(3) 0.157(4) 0.089(3) -0.035(3) -0.022(3) -0.021(3)
C78 0.056(4) 0.156(5) 0.086(4) -0.040(3) -0.016(3) -0.020(3)
O79 0.076(3) 0.162(4) 0.114(3) -0.026(3) -0.039(2) -0.030(3)
N80 0.40(4) 0.232(15) 0.42(5) -0.08(3) 0.02(4) -0.11(3)
N81 0.27(2) 0.236(14) 0.38(3) -0.06(3) 0.00(3) -0.115(16)
N82 0.127(11) 0.231(13) 0.30(2) -0.01(2) 0.029(17) -0.064(10)
C83 0.107(5) 0.229(6) 0.155(7) -0.052(7) 0.021(6) -0.053(5)
C84 0.107(5) 0.209(7) 0.203(10) -0.047(7) 0.011(6) -0.037(4)
C85 0.081(4) 0.224(6) 0.151(7) -0.061(6) -0.024(4) -0.034(4)
C86 0.067(4) 0.218(5) 0.097(5) -0.041(5) -0.014(4) -0.034(4)
C87 0.063(3) 0.219(4) 0.093(5) -0.026(5) -0.013(4) -0.033(3)
C88 0.073(4) 0.226(6) 0.148(7) -0.051(7) 0.014(5) -0.040(4)
C89 0.062(3) 0.216(5) 0.106(5) -0.021(5) 0.002(4) -0.031(3)
O90 0.055(3) 0.220(5) 0.150(5) -0.016(4) -0.004(3) -0.025(3)
N91 0.056(3) 0.213(5) 0.139(5) -0.015(4) -0.009(4) -0.025(3)
C92 0.095(5) 0.218(6) 0.135(5) -0.019(6) 0.012(4) -0.046(5)
C93 0.110(4) 0.272(11) 0.135(5) -0.039(6) 0.009(6) -0.023(6)
O94 0.110(4) 0.276(7) 0.182(6) -0.041(5) -0.005(4) -0.040(4)
C95 0.147(5) 0.281(8) 0.154(8) -0.053(7) -0.041(7) -0.070(5)
C96 0.134(6) 0.295(8) 0.259(10) -0.015(8) -0.061(8) -0.080(5)
C97 0.124(5) 0.297(7) 0.250(9) -0.013(7) -0.033(7) -0.071(5)
C98 0.131(5) 0.253(7) 0.204(8) -0.019(7) -0.042(7) -0.069(5)
C99 0.146(6) 0.225(7) 0.162(9) -0.059(7) 0.030(7) -0.057(5)
C100 0.132(5) 0.238(7) 0.144(7) -0.068(6) 0.002(6) -0.060(5)
O101 0.105(4) 0.199(6) 0.249(7) -0.045(5) -0.029(5) -0.030(4)
C102 0.142(9) 0.194(6) 0.266(8) -0.051(8) 0.001(8) -0.031(7)
C103 0.175(10) 0.213(10) 0.270(9) -0.027(8) 0.000(9) -0.035(8)
O104 0.193(6) 0.182(6) 0.219(6) -0.045(6) -0.041(6) -0.003(5)
C105 0.235(8) 0.219(7) 0.225(7) -0.031(7) -0.024(7) -0.008(6)
C106 0.231(9) 0.223(7) 0.221(8) -0.032(8) -0.026(7) -0.016(7)
O107 0.193(7) 0.220(6) 0.136(5) -0.040(4) -0.040(4) -0.029(5)
C108 0.211(11) 0.244(9) 0.123(7) -0.018(6) -0.021(6) -0.023(7)
C109 0.207(10) 0.244(8) 0.077(4) -0.039(5) -0.033(5) -0.018(7)
O110 0.136(5) 0.266(6) 0.080(3) -0.053(4) -0.035(3) -0.011(4)
C111 0.118(8) 0.272(8) 0.111(6) -0.059(6) -0.046(5) -0.008(4)
C112 0.110(6) 0.258(7) 0.108(6) -0.074(6) -0.031(4) 0.005(5)
O113 0.114(4) 0.262(6) 0.076(3) -0.053(3) -0.016(3) -0.023(3)
C114 0.099(5) 0.244(9) 0.085(5) -0.059(4) 0.005(4) -0.007(4)
C115 0.103(5) 0.226(8) 0.090(5) -0.070(4) 0.002(4) -0.009(4)
C116 0.092(5) 0.247(9) 0.112(5) -0.062(4) 0.010(5) -0.010(4)
C117 0.127(7) 0.244(9) 0.114(6) -0.065(5) 0.028(4) -0.015(5)
C118 0.134(7) 0.224(9) 0.123(6) -0.036(5) 0.018(5) 0.005(5)
C119 0.115(6) 0.225(9) 0.105(5) -0.053(4) 0.008(5) 0.014(4)
O120 0.136(5) 0.232(7) 0.189(6) -0.056(5) 0.039(5) -0.020(4)
C121 0.105(5) 0.302(13) 0.170(9) -0.035(6) 0.007(7) -0.036(7)
C122 0.097(4) 0.240(9) 0.191(9) -0.037(7) 0.007(6) -0.011(4)
N123 0.090(3) 0.224(7) 0.142(5) -0.061(5) -0.013(4) -0.024(4)
C124 0.093(3) 0.187(6) 0.146(7) -0.013(6) -0.018(5) -0.020(4)
O125 0.146(6) 0.219(6) 0.241(8) -0.086(6) -0.023(5) -0.034(4)
Cl126 0.0496(11) 0.218(2) 0.0840(12) -0.0234(11) -0.0109(8) -0.0326(11)
N180 0.27(3) 0.26(3) 0.146(18) -0.058(19) -0.016(19) -0.03(3)
N181 0.25(3) 0.23(2) 0.22(3) -0.079(19) -0.02(2) -0.05(2)
N182 0.115(11) 0.198(19) 0.21(2) -0.108(16) 0.017(13) -0.068(11)

loop_
_atom_type_symbol
_atom_type_scat_dispersion_real
_atom_type_scat_dispersion_imag
_atom_type_scat_Cromer_Mann_a1
_atom_type_scat_Cromer_Mann_b1
_atom_type_scat_Cromer_Mann_a2
_atom_type_scat_Cromer_Mann_b2
_atom_type_scat_Cromer_Mann_a3
_atom_type_scat_Cromer_Mann_b3
_atom_type_scat_Cromer_Mann_a4
_atom_type_scat_Cromer_Mann_b4
_atom_type_scat_Cromer_Mann_c
_atom_type_scat_source
C 0.0033 0.0016 2.3100 20.8439 1.0200 10.2075 1.5886 0.5687 0.8650 51.6512 0.2156 'International Tables Vol C 4.2.6.8 and 6.1.1.4'
H 0.0000 0.0000 0.4930 10.5109 0.3229 26.1257 0.1402 3.1424 0.0408 57.7998 0.0030 'International Tables Vol C 4.2.6.8 and 6.1.1.4'
N 0.0061 0.0033 12.2126 0.0057 3.1322 9.8933 2.0125 28.9975 1.1663 0.5826 -11.5290 'International Tables Vol C 4.2.6.8 and 6.1.1.4'
O 0.0106 0.0060 3.0485 13.2771 2.2868 5.7011 1.5463 0.3239 0.8670 32.9089 0.2508 'International Tables Vol C 4.2.6.8 and 6.1.1.4'
Cl 0.1484 0.1585 11.4604 0.0104 7.1964 1.1662 6.2556 18.5194 1.6455 47.7784 -9.5574 'International Tables Vol C 4.2.6.8 and 6.1.1.4'

loop_
_geom_angle_atom_site_label_1
_geom_angle_atom_site_label_2
_geom_angle_atom_site_label_3
_geom_angle
_geom_angle_publ_flag
C4 C1 H11 105.7 no
C4 C1 H12 112.1 no
H11 C1 H12 109.4 no
C4 C1 H13 112.0 no
H11 C1 H13 109.2 no
H12 C1 H13 108.3 no
C4 C2 H21 107.1 no
C4 C2 H22 109.5 no
H21 C2 H22 111.7 no
C4 C2 H23 105.7 no
H21 C2 H23 111.9 no
H22 C2 H23 110.7 no
C4 C3 H31 112.0 no
C4 C3 H32 106.6 no
H31 C3 H32 109.5 no
C4 C3 H33 109.8 no
H31 C3 H33 109.5 no
H32 C3 H33 109.5 no
C2 C4 C1 103.7(13) yes
C2 C4 C3 102.8(13) yes
C1 C4 C3 109.8(13) yes
C2 C4 C5 115.3(10) yes
C1 C4 C5 115.8(11) yes
C3 C4 C5 108.7(9) yes
C4 C5 C6 121.9(8) yes
C4 C5 C10 120.5(7) yes
C6 C5 C10 117.6(6) yes
C5 C6 C7 120.4(6) yes
C5 C6 H61 119.9 no
C7 C6 H61 119.7 no
C6 C7 C8 121.2(5) yes
C6 C7 H71 118.4 no
C8 C7 H71 120.4 no
C7 C8 C9 118.7(6) yes
C7 C8 C27 123.6(5) yes
C9 C8 C27 117.7(6) yes
C8 C9 C10 120.2(5) yes
C8 C9 H91 120.5 no
C10 C9 H91 119.3 no
C9 C10 C5 121.8(5) yes
C9 C10 H101 119.1 no
C5 C10 H101 119.1 no
C14 C11 H111 108.0 no
C14 C11 H112 108.4 no
H111 C11 H112 109.8 no
C14 C11 H113 107.7 no
H111 C11 H113 111.5 no
H112 C11 H113 111.4 no
C14 C12 H121 111.6 no
C14 C12 H122 108.2 no
H121 C12 H122 109.2 no
C14 C12 H123 106.1 no
H121 C12 H123 110.8 no
H122 C12 H123 110.9 no
C14 C13 H131 111.1 no
C14 C13 H132 107.9 no
H131 C13 H132 109.5 no
C14 C13 H133 107.3 no
H131 C13 H133 111.7 no
H132 C13 H133 109.3 no
C11 C14 C12 110.5(6) yes
C11 C14 C13 110.4(6) yes
C12 C14 C13 108.8(7) yes
C11 C14 C15 109.5(6) yes
C12 C14 C15 110.2(6) yes
C13 C14 C15 107.4(5) yes
C14 C15 C16 122.6(6) yes
C14 C15 C20 119.8(5) yes
C16 C15 C20 117.6(5) yes
C15 C16 C17 121.7(5) yes
C15 C16 H161 117.8 no
C17 C16 H161 120.4 no
C16 C17 C18 120.3(5) yes
C16 C17 H171 120.5 no
C18 C17 H171 119.1 no
C17 C18 C19 118.1(5) yes
C17 C18 C27 118.4(5) yes
C19 C18 C27 123.5(6) yes
C18 C19 C20 121.5(5) yes
C18 C19 H191 119.3 no
C20 C19 H191 119.2 no
C19 C20 C15 120.7(5) yes
C19 C20 H201 118.7 no
C15 C20 H201 120.5 no
C22 C21 C26 119.3(5) yes
C22 C21 H211 121.4 no
C26 C21 H211 119.2 no
C21 C22 C23 120.3(5) yes
C21 C22 H221 117.8 no
C23 C22 H221 121.9 no
C22 C23 C24 120.7(5) yes
C22 C23 H231 121.0 no
C24 C23 H231 118.3 no
C23 C24 C25 118.1(5) yes
C23 C24 C27 118.4(5) yes
C25 C24 C27 123.5(5) yes
C24 C25 C26 120.8(5) yes
C24 C25 H251 118.2 no
C26 C25 H251 121.0 no
C21 C26 C25 120.7(5) yes
C21 C26 H261 119.5 no
C25 C26 H261 119.8 no
C18 C27 C8 112.3(6) yes
C18 C27 C24 110.4(5) yes
C8 C27 C24 107.1(5) yes
C18 C27 C28 106.1(4) yes
C8 C27 C28 110.1(5) yes
C24 C27 C28 110.9(5) yes
C27 C28 C29 118.1(5) yes
C27 C28 C33 123.4(5) yes
C29 C28 C33 118.5(4) yes
C28 C29 C30 121.9(5) yes
C28 C29 H291 120.0 no
C30 C29 H291 118.1 no
C29 C30 C31 119.4(5) yes
C29 C30 H301 120.6 no
C31 C30 H301 120.0 no
C30 C31 C32 119.2(4) yes
C30 C31 N34 123.8(5) yes
C32 C31 N34 117.0(5) yes
C31 C32 C33 121.2(5) yes
C31 C32 H321 119.3 no
C33 C32 H321 119.4 no
C32 C33 C28 119.9(5) yes
C32 C33 H331 120.1 no
C28 C33 H331 120.0 no
C31 N34 C35 126.9(5) yes
C31 N34 H341 117.1 no
C35 N34 H341 116.0 no
N34 C35 O36 124.1(5) yes
N34 C35 C37 115.2(6) yes
O36 C35 C37 120.3(6) yes
C35 C37 C38 116.3(5) yes
C35 C37 C43 124.8(5) yes
C38 C37 C43 118.9(4) yes
C37 C38 N39 120.5(5) yes
C37 C38 H381 120.0 no
N39 C38 H381 119.5 no
C38 N39 C40 119.1(5) yes
C38 N39 C41 121.5(4) yes
C40 N39 C41 119.4(5) yes
N39 C40 H401 113.5 no
N39 C40 H402 110.4 no
H401 C40 H402 108.2 no
N39 C40 H403 110.6 no
H401 C40 H403 108.0 no
H402 C40 H403 105.7 no
N39 C41 C42 120.6(4) yes
N39 C41 H411 118.1 no
C42 C41 H411 121.3 no
C41 C42 C43 118.2(5) yes
C41 C42 C78 117.7(5) yes
C43 C42 C78 124.1(5) yes
C42 C43 C37 120.4(4) yes
C42 C43 H431 118.6 no
C37 C43 H431 121.0 no
C47 C44 H441 108.9 no
C47 C44 H442 109.9 no
H441 C44 H442 109.5 no
C47 C44 H443 109.6 no
H441 C44 H443 109.5 no
H442 C44 H443 109.5 no
C47 C45 H451 109.6 no
C47 C45 H453 108.5 no
H451 C45 H453 110.6 no
C47 C45 H452 106.1 no
H451 C45 H452 110.7 no
H453 C45 H452 111.1 no
C47 C46 H461 109.2 no
C47 C46 H463 111.4 no
H461 C46 H463 109.1 no
C47 C46 H462 108.6 no
H461 C46 H462 109.5 no
H463 C46 H462 108.9 no
C45 C47 C44 109.6(13) yes
C45 C47 C46 107.2(9) yes
C44 C47 C46 114.2(10) yes
C45 C47 C48 107.2(7) yes
C44 C47 C48 111.0(8) yes
C46 C47 C48 107.4(11) yes
C47 C48 C49 124.3(9) yes
C47 C48 C53 116.9(9) yes
C49 C48 C53 118.8(6) yes
C48 C49 C50 121.3(6) yes
C48 C49 H491 121.1 no
C50 C49 H491 117.6 no
C49 C50 C51 119.8(6) yes
C49 C50 H501 121.9 no
C51 C50 H501 118.3 no
C50 C51 C52 118.7(5) yes
C50 C51 C70 116.5(6) yes
C52 C51 C70 124.8(6) yes
C51 C52 C53 121.8(6) yes
C51 C52 H521 119.4 no
C53 C52 H521 118.8 no
C52 C53 C48 119.5(6) yes
C52 C53 H531 120.1 no
C48 C53 H531 120.3 no
C57 C54 H541 108.1 no
C57 C54 H542 109.9 no
H541 C54 H542 109.5 no
C57 C54 H543 110.4 no
H541 C54 H543 109.5 no
H542 C54 H543 109.5 no
C57 C55 H552 106.0 no
C57 C55 H551 107.7 no
H552 C55 H551 110.3 no
C57 C55 H553 112.7 no
H552 C55 H553 110.1 no
H551 C55 H553 109.9 no
C57 C56 H562 108.1 no
C57 C56 H561 112.0 no
H562 C56 H561 108.6 no
C57 C56 H563 108.9 no
H562 C56 H563 108.9 no
H561 C56 H563 110.2 no
C54 C57 C56 112.4(12) yes
C54 C57 C55 105.5(11) yes
C56 C57 C55 105.7(9) yes
C54 C57 C58 111.6(8) yes
C56 C57 C58 108.1(9) yes
C55 C57 C58 113.4(8) yes
C57 C58 C59 125.1(7) yes
C57 C58 C63 117.7(6) yes
C59 C58 C63 117.2(5) yes
C58 C59 C60 121.9(5) yes
C58 C59 H591 118.5 no
C60 C59 H591 119.6 no
C59 C60 C61 120.3(5) yes
C59 C60 H601 119.9 no
C61 C60 H601 119.7 no
C60 C61 C62 117.8(5) yes
C60 C61 C70 123.8(5) yes
C62 C61 C70 118.3(5) yes
C61 C62 C63 121.4(5) yes
C61 C62 H621 118.1 no
C63 C62 H621 120.5 no
C62 C63 C58 121.3(5) yes
C62 C63 H631 121.3 no
C58 C63 H631 117.3 no
C65 C64 C69 119.6(6) yes
C65 C64 H641 120.7 no
C69 C64 H641 119.6 no
C64 C65 C66 120.4(6) yes
C64 C65 H651 119.5 no
C66 C65 H651 120.1 no
C65 C66 C67 120.4(6) yes
C65 C66 H661 120.3 no
C67 C66 H661 119.2 no
C66 C67 C68 119.2(6) yes
C66 C67 C70 118.1(7) yes
C68 C67 C70 122.7(7) yes
C67 C68 C69 120.1(6) yes
C67 C68 H681 119.9 no
C69 C68 H681 120.1 no
C68 C69 C64 120.2(6) yes
C68 C69 H691 119.8 no
C64 C69 H691 120.0 no
C67 C70 C51 106.5(5) yes
C67 C70 C61 111.1(7) yes
C51 C70 C61 112.4(5) yes
C67 C70 C71 112.0(5) yes
C51 C70 C71 109.4(6) yes
C61 C70 C71 105.5(5) yes
C70 C71 C72 117.5(5) yes
C70 C71 C76 124.0(5) yes
C72 C71 C76 118.5(5) yes
C71 C72 C73 121.4(5) yes
C71 C72 H721 119.0 no
C73 C72 H721 119.6 no
C72 C73 C74 120.3(5) yes
C72 C73 H731 120.5 no
C74 C73 H731 119.1 no
C73 C74 C75 118.6(5) yes
C73 C74 N77 116.5(5) yes
C75 C74 N77 124.9(5) yes
C74 C75 C76 121.0(5) yes
C74 C75 H751 117.7 no
C76 C75 H751 121.3 no
C75 C76 C71 120.3(5) yes
C75 C76 H761 121.3 no
C71 C76 H761 118.4 no
C74 N77 C78 126.7(6) yes
C74 N77 H771 117.6 no
C78 N77 H771 115.7 no
C42 C78 N77 116.0(6) yes
C42 C78 O79 120.5(6) yes
N77 C78 O79 123.4(7) yes
N80 N81 N82 177.651 yes
N81 N82 C83 127.6(13) yes
N82 C83 C84 121.4(16) yes
N82 C83 C88 121.8(15) yes
C84 C83 C88 116.7(9) yes
C83 C84 C85 124.0(11) yes
C83 C84 H841 116.6 no
C85 C84 H841 119.4 no
C84 C85 C86 117.0(9) yes
C84 C85 C124 114.9(10) yes
C86 C85 C124 128.1(9) yes
C85 C86 C87 123.0(8) yes
C85 C86 H861 116.4 no
C87 C86 H861 120.5 no
C86 C87 C88 118.8(9) yes
C86 C87 C89 124.4(8) yes
C88 C87 C89 116.8(7) yes
C83 C88 C87 120.5(8) yes
C83 C88 H881 119.5 no
C87 C88 H881 120.0 no
C87 C89 O90 120.8(8) yes
C87 C89 N91 115.9(7) yes
O90 C89 N91 122.9(9) yes
C89 N91 C92 121.1(7) yes
C89 N91 H911 118.7 no
C92 N91 H911 120.3 no
N91 C92 C93 112.4(9) yes
N91 C92 H922 111.4 no
C93 C92 H922 109.5 no
N91 C92 H921 106.6 no
C93 C92 H921 108.1 no
H922 C92 H921 108.7 no
C92 C93 O94 110.1(8) yes
C92 C93 H931 113.3 no
O94 C93 H931 103.7 no
C92 C93 H932 107.6 no
O94 C93 H932 109.4 no
H931 C93 H932 112.6 no
C93 O94 C95 120.7(9) yes
O94 C95 C96 122.9(7) yes
O94 C95 C100 116.0(8) yes
C96 C95 C100 121.1(6) yes
C95 C96 C97 118.5(6) yes
C95 C96 H961 119.6 no
C97 C96 H961 121.7 no
C96 C97 C98 119.0(6) yes
C96 C97 H971 120.2 no
C98 C97 H971 120.8 no
C97 C98 C99 120.4(6) yes
C97 C98 O101 128.7(7) yes
C99 C98 O101 110.8(7) yes
C98 C99 C100 120.6(6) yes
C98 C99 H991 117.4 no
C100 C99 H991 122.0 no
C99 C100 C95 120.2(6) yes
C99 C100 H1001 120.8 no
C95 C100 H1001 119.0 no
C98 O101 C102 117.2(4) yes
O101 C102 C103 116.0(4) yes
O101 C102 H1022 109.0 no
C103 C102 H1022 98.1 no
O101 C102 H1021 107.5 no
C103 C102 H1021 114.5 no
H1022 C102 H1021 111.5 no
C102 C103 O104 116.3(4) yes
C102 C103 H1031 105.9 no
O104 C103 H1031 107.0 no
C102 C103 H1032 109.0 no
O104 C103 H1032 109.0 no
H1031 C103 H1032 109.5 no
C103 O104 C105 117.9(4) yes
O104 C105 C106 116.0(5) yes
O104 C105 H1051 103.1 no
C106 C105 H1051 104.4 no
O104 C105 H1052 112.1 no
C106 C105 H1052 111.0 no
H1051 C105 H1052 109.5 no
C105 C106 O107 116.1(4) yes
C105 C106 H1062 91.2 no
O107 C106 H1062 105.1 no
C105 C106 H1061 116.5 no
O107 C106 H1061 114.4 no
H1062 C106 H1061 110.2 no
C106 O107 C108 117.6(4) yes
O107 C108 C109 117.8(4) yes
O107 C108 H1081 98.0 no
C109 C108 H1081 102.3 no
O107 C108 H1082 111.9 no
C109 C108 H1082 113.3 no
H1081 C108 H1082 111.9 no
C108 C109 O110 116.7(4) yes
C108 C109 H1092 112.2 no
O110 C109 H1092 108.4 no
C108 C109 H1091 100.3 no
O110 C109 H1091 108.9 no
H1092 C109 H1091 109.9 no
C109 O110 C111 118.7(4) yes
O110 C111 C112 116.5(4) yes
O110 C111 H1111 111.5 no
C112 C111 H1111 111.1 no
O110 C111 H1112 103.9 no
C112 C111 H1112 102.5 no
H1111 C111 H1112 110.7 no
C111 C112 O113 115.6(4) yes
C111 C112 H1121 107.1 no
O113 C112 H1121 109.0 no
C111 C112 H1122 110.5 no
O113 C112 H1122 106.8 no
H1121 C112 H1122 107.6 no
C112 O113 C114 120.3(4) yes
O113 C114 C115 115.2(6) yes
O113 C114 C119 124.8(6) yes
C115 C114 C119 120.0(6) yes
C114 C115 C116 119.5(6) yes
C114 C115 H1151 120.2 no
C116 C115 H1151 120.3 no
C115 C116 C117 121.3(6) yes
C115 C116 H1161 118.9 no
C117 C116 H1161 119.7 no
C116 C117 C118 118.5(6) yes
C116 C117 O120 113.9(9) yes
C118 C117 O120 127.6(9) yes
C117 C118 C119 120.4(6) yes
C117 C118 H1181 119.1 no
C119 C118 H1181 120.4 no
C118 C119 C114 120.2(6) yes
C118 C119 H1191 120.5 no
C114 C119 H1191 119.3 no
C117 O120 C121 117.2(10) yes
O120 C121 C122 106.0(11) yes
O120 C121 H1211 115.5 no
C122 C121 H1211 109.8 no
O120 C121 H1212 108.2 no
C122 C121 H1212 107.5 no
H1211 C121 H1212 109.5 no
C121 C122 N123 109.7(9) yes
C121 C122 H1221 114.5 no
N123 C122 H1221 109.0 no
C121 C122 H1222 104.5 no
N123 C122 H1222 108.1 no
H1221 C122 H1222 110.7 no
C122 N123 C124 118.9(9) yes
C122 N123 H1231 119.3 no
C124 N123 H1231 121.7 no
C85 C124 N123 115.7(10) yes
C85 C124 O125 123.6(9) yes
N123 C124 O125 119.7(9) yes
N180 N181 N182 176.971 yes
C83 N182 N181 107.8(10) yes

loop_
_geom_bond_atom_site_label_1
_geom_bond_atom_site_label_2
_geom_bond_distance
_geom_bond_publ_flag
C1 C4 1.570(17) yes
C1 H11 0.968 no
C1 H12 0.961 no
C1 H13 0.964 no
C2 C4 1.544(19) yes
C2 H21 1.066 no
C2 H22 1.067 no
C2 H23 1.070 no
C3 C4 1.627(17) yes
C3 H31 0.950 no
C3 H32 0.950 no
C3 H33 0.950 no
C4 C5 1.540(14) yes
C5 C6 1.411(7) yes
C5 C10 1.396(8) yes
C6 C7 1.417(8) yes
C6 H61 0.932 no
C7 C8 1.381(10) yes
C7 H71 0.936 no
C8 C9 1.405(7) yes
C8 C27 1.581(10) yes
C9 C10 1.403(7) yes
C9 H91 0.919 no
C10 H101 0.936 no
C11 C14 1.530(12) yes
C11 H111 0.968 no
C11 H112 0.977 no
C11 H113 0.964 no
C12 C14 1.557(12) yes
C12 H121 0.974 no
C12 H122 0.957 no
C12 H123 0.962 no
C13 C14 1.583(9) yes
C13 H131 0.972 no
C13 H132 0.959 no
C13 H133 0.967 no
C14 C15 1.588(9) yes
C15 C16 1.393(7) yes
C15 C20 1.408(7) yes
C16 C17 1.409(6) yes
C16 H161 0.929 no
C17 C18 1.412(7) yes
C17 H171 0.936 no
C18 C19 1.383(7) yes
C18 C27 1.576(8) yes
C19 C20 1.413(7) yes
C19 H191 0.943 no
C20 H201 0.959 no
C21 C22 1.395(7) yes
C21 C26 1.399(7) yes
C21 H211 0.935 no
C22 C23 1.404(7) yes
C22 H221 0.929 no
C23 C24 1.419(7) yes
C23 H231 0.958 no
C24 C25 1.404(7) yes
C24 C27 1.582(10) yes
C25 C26 1.397(7) yes
C25 H251 0.938 no
C26 H261 0.962 no
C27 C28 1.599(8) yes
C28 C29 1.413(7) yes
C28 C33 1.381(7) yes
C29 C30 1.397(6) yes
C29 H291 0.947 no
C30 C31 1.389(7) yes
C30 H301 0.938 no
C31 C32 1.400(7) yes
C31 N34 1.437(7) yes
C32 C33 1.411(6) yes
C32 H321 0.913 no
C33 H331 0.945 no
N34 C35 1.397(8) yes
N34 H341 0.983 no
C35 O36 1.205(8) yes
C35 C37 1.503(7) yes
C37 C38 1.398(6) yes
C37 C43 1.399(7) yes
C38 N39 1.367(6) yes
C38 H381 0.923 no
N39 C40 1.494(8) yes
N39 C41 1.364(6) yes
C40 H401 0.956 no
C40 H402 0.959 no
C40 H403 0.967 no
C41 C42 1.403(7) yes
C41 H411 0.957 no
C42 C43 1.418(6) yes
C42 C78 1.481(9) yes
C43 H431 0.921 no
C44 C47 1.563(18) yes
C44 H441 0.950 no
C44 H442 0.950 no
C44 H443 0.950 no
C45 C47 1.563(14) yes
C45 H451 0.996 no
C45 H453 0.997 no
C45 H452 1.000 no
C46 C47 1.614(19) yes
C46 H461 0.968 no
C46 H463 0.961 no
C46 H462 0.958 no
C47 C48 1.600(12) yes
C48 C49 1.402(8) yes
C48 C53 1.398(8) yes
C49 C50 1.414(7) yes
C49 H491 0.927 no
C50 C51 1.394(7) yes
C50 H501 0.941 no
C51 C52 1.400(8) yes
C51 C70 1.588(9) yes
C52 C53 1.408(7) yes
C52 H521 0.953 no
C53 H531 0.931 no
C54 C57 1.542(15) yes
C54 H541 0.950 no
C54 H542 0.950 no
C54 H543 0.950 no
C55 C57 1.565(16) yes
C55 H552 0.965 no
C55 H551 0.963 no
C55 H553 0.962 no
C56 C57 1.554(16) yes
C56 H562 0.973 no
C56 H561 0.965 no
C56 H563 0.984 no
C57 C58 1.540(12) yes
C58 C59 1.392(7) yes
C58 C63 1.380(7) yes
C59 C60 1.404(7) yes
C59 H591 0.944 no
C60 C61 1.384(7) yes
C60 H601 0.942 no
C61 C62 1.394(7) yes
C61 C70 1.594(10) yes
C62 C63 1.394(7) yes
C62 H621 0.941 no
C63 H631 0.933 no
C64 C65 1.397(9) yes
C64 C69 1.405(9) yes
C64 H641 0.924 no
C65 C66 1.403(8) yes
C65 H651 0.936 no
C66 C67 1.405(8) yes
C66 H661 0.921 no
C67 C68 1.411(8) yes
C67 C70 1.564(10) yes
C68 C69 1.408(8) yes
C68 H681 0.926 no
C69 H691 0.936 no
C70 C71 1.593(10) yes
C71 C72 1.394(7) yes
C71 C76 1.394(7) yes
C72 C73 1.388(7) yes
C72 H721 0.926 no
C73 C74 1.403(7) yes
C73 H731 0.947 no
C74 C75 1.389(7) yes
C74 N77 1.433(8) yes
C75 C76 1.403(7) yes
C75 H751 0.931 no
C76 H761 0.938 no
N77 C78 1.361(8) yes
N77 H771 0.972 no
C78 O79 1.254(7) yes
N80 N81 1.17138(10) yes
N81 N82 1.16994(10) yes
N82 C83 1.41(3) yes
C83 C84 1.380(14) yes
C83 C88 1.450(13) yes
C84 C85 1.403(13) yes
C84 H841 0.941 no
C85 C86 1.389(12) yes
C85 C124 1.514(14) yes
C86 C87 1.385(11) yes
C86 H861 0.933 no
C87 C88 1.403(11) yes
C87 C89 1.517(12) yes
C88 H881 0.952 no
C89 O90 1.232(9) yes
C89 N91 1.376(10) yes
N91 C92 1.546(12) yes
N91 H911 0.972 no
C92 C93 1.544(14) yes
C92 H922 0.961 no
C92 H921 0.974 no
C93 O94 1.352(11) yes
C93 H931 0.986 no
C93 H932 0.990 no
O94 C95 1.392(8) yes
C95 C96 1.377(9) yes
C95 C100 1.349(8) yes
C96 C97 1.417(8) yes
C96 H961 0.938 no
C97 C98 1.370(8) yes
C97 H971 0.941 no
C98 C99 1.363(8) yes
C98 O101 1.385(7) yes
C99 C100 1.365(8) yes
C99 H991 0.931 no
C100 H1001 0.931 no
O101 C102 1.382(8) yes
C102 C103 1.487(5) yes
C102 H1022 0.970 no
C102 H1021 0.977 no
C103 O104 1.399(8) yes
C103 H1031 0.950 no
C103 H1032 0.950 no
O104 C105 1.352(8) yes
C105 C106 1.489(5) yes
C105 H1051 0.950 no
C105 H1052 0.950 no
C106 O107 1.372(8) yes
C106 H1062 0.992 no
C106 H1061 0.986 no
O107 C108 1.354(8) yes
C108 C109 1.493(5) yes
C108 H1081 0.971 no
C108 H1082 0.987 no
C109 O110 1.385(7) yes
C109 H1092 0.963 no
C109 H1091 0.973 no
O110 C111 1.403(7) yes
C111 C112 1.500(5) yes
C111 H1111 0.962 no
C111 H1112 0.979 no
C112 O113 1.418(7) yes
C112 H1121 0.981 no
C112 H1122 0.984 no
O113 C114 1.386(7) yes
C114 C115 1.395(7) yes
C114 C119 1.391(8) yes
C115 C116 1.407(8) yes
C115 H1151 0.951 no
C116 C117 1.394(8) yes
C116 H1161 0.953 no
C117 C118 1.404(8) yes
C117 O120 1.422(8) yes
C118 C119 1.407(8) yes
C118 H1181 0.922 no
C119 H1191 0.929 no
O120 C121 1.269(14) yes
C121 C122 1.514(5) yes
C121 H1211 0.950 no
C121 H1212 0.950 no
C122 N123 1.495(12) yes
C122 H1221 0.955 no
C122 H1222 0.970 no
N123 C124 1.381(11) yes
N123 H1231 0.987 no
C124 O125 1.268(11) yes
N180 N181 1.16974(10) yes
N181 N182 1.17018(10) yes

loop_
_geom_hbond_atom_site_label_D
_geom_hbond_atom_site_label_H
_geom_hbond_atom_site_label_A
_geom_hbond_site_symmetry_A
_geom_hbond_angle_DHA
_geom_hbond_distance_DH
_geom_hbond_distance_HA
_geom_hbond_distance_DA
_geom_hbond_publ_flag
C7 H71 C29 . 124.9(2) 0.936 2.528 3.159(12) yes
C19 H191 C9 . 124.5(2) 0.943 2.559 3.190(12) yes
C22 H221 O113 1_455 147.95(19) 0.929 2.579 3.403(12) yes
C25 H251 C17 . 126.23(19) 0.938 2.492 3.139(12) yes
C30 H301 O36 . 122.7(2) 0.938 2.262 2.879(12) yes
C33 H331 C23 . 124.2(2) 0.945 2.553 3.181(12) yes
C38 H381 O107 . 151.4(2) 0.923 2.524 3.364(12) yes
C41 H411 O90 1_655 123.51(16) 0.957 2.581 3.210(12) yes
C52 H521 C72 . 121.0(2) 0.953 2.494 3.094(12) yes
C53 H531 O125 . 147.7(3) 0.931 2.323 3.150(12) yes
C60 H601 C50 . 121.3(2) 0.942 2.580 3.173(12) yes
C68 H681 C62 . 122.6(3) 0.926 2.532 3.129(12) yes
C76 H761 C66 . 125.0(2) 0.938 2.468 3.103(12) yes
C88 H881 O79 1_455 160.9(3) 0.952 2.549 3.462(12) yes
C99 H991 C41 . 139.3(2) 0.931 2.596 3.357(12) yes
C99 H991 O79 2_767 124.7(2) 0.931 2.524 3.149(12) yes

loop_
_platon_squeeze_void_nr
_platon_squeeze_void_average_x
_platon_squeeze_void_average_y
_platon_squeeze_void_average_z
_platon_squeeze_void_volume
_platon_squeeze_void_count_electrons
_platon_squeeze_void_content
1 -0.194 1.000 0.500 2722 275 ' '
2 0.484 0.192 0.985 29 2 ' '
3 0.516 0.808 0.015 29 3 ' '
